data_4004092
loop_
_publ_author_name
'Chen, Pengyun'
'Zhou, Yuqiao'
'He, Jin'
'Jiang, Wei'
'Li, Junhao'
'Ni, Haiyong'
'Zhang, Qiuhong'
'Lin, Litian'

_publ_section_title
;
 On the Crystal Chemistry of RE2Si2O7: Revisited Structures,
 Group--Subgroup Relationship, and Insights of Ce3+-Activated
 Radioluminescence
;
_journal_issue 6
_journal_name_full 'Chemistry of Materials'
_journal_page_first 2635
_journal_page_last 2646
_journal_paper_doi 10.1021/acs.chemmater.3c00245
_journal_volume 35
_journal_year 2023
_chemical_formula_sum 'Gd2 O7 Si2'
_chemical_formula_weight 482.68
_space_group_crystal_system orthorhombic
_space_group_IT_number 62
_space_group_name_Hall '-P 2ac 2n'
_space_group_name_H-M_alt 'P n m a'
_atom_sites_solution_hydrogens .
_audit_creation_method SHELXL-2018/3
_cell_angle_alpha 90
_cell_angle_beta 90
_cell_angle_gamma 90
_cell_formula_units_Z 4
_cell_length_a 13.850(4)
_cell_length_b 8.291(2)
_cell_length_c 5.0507(13)
_cell_measurement_reflns_used 120
_cell_measurement_temperature 296(2)
_cell_measurement_theta_max 20
_cell_measurement_theta_min 5
_cell_volume 580.0(3)
_computing_structure_refinement 'SHELXL-2018/3 (Sheldrick, 2018)'
_computing_structure_solution 'SHELXT 2014/5 (Sheldrick, 2014)'
_diffrn_ambient_temperature 296(2)
_diffrn_measured_fraction_theta_full 0.998
_diffrn_measured_fraction_theta_max 0.998
_diffrn_measurement_device_type 'Bruker D8 Quest'
_diffrn_radiation_type MoK\a
_diffrn_radiation_wavelength 0.71073
_diffrn_reflns_av_R_equivalents 0.0860
_diffrn_reflns_av_unetI/netI 0.0590
_diffrn_reflns_Laue_measured_fraction_full 0.998
_diffrn_reflns_Laue_measured_fraction_max 0.998
_diffrn_reflns_limit_h_max 17
_diffrn_reflns_limit_h_min -14
_diffrn_reflns_limit_k_max 10
_diffrn_reflns_limit_k_min -8
_diffrn_reflns_limit_l_max 6
_diffrn_reflns_limit_l_min -6
_diffrn_reflns_number 4888
_diffrn_reflns_point_group_measured_fraction_full 0.998
_diffrn_reflns_point_group_measured_fraction_max 0.998
_diffrn_reflns_theta_full 25.242
_diffrn_reflns_theta_max 26.364
_diffrn_reflns_theta_min 2.942
_exptl_absorpt_coefficient_mu 23.068
_exptl_absorpt_correction_T_max 0.07
_exptl_absorpt_correction_T_min 0.03
_exptl_absorpt_correction_type multi-scan
_exptl_absorpt_process_details
;
 SADABS 2016/2: Krause, L., Herbst-Irmer, R., Sheldrick G.M. & Stalke D.,
 J. Appl. Cryst. 48 (2015) 3-10
;
_exptl_crystal_colour colorless
_exptl_crystal_density_diffrn 5.528
_exptl_crystal_description plate
_exptl_crystal_F_000 848
_exptl_crystal_size_max 0.11
_exptl_crystal_size_mid 0.06
_exptl_crystal_size_min 0.05
_refine_diff_density_max 1.404
_refine_diff_density_min -1.409
_refine_diff_density_rms 0.388
_refine_ls_extinction_coef 0.00104(16)
_refine_ls_extinction_expression Fc^*^=kFc[1+0.001xFc^2^\l^3^/sin(2\q)]^-1/4^
_refine_ls_extinction_method 'SHELXL-2018/3 (Sheldrick 2018)'
_refine_ls_goodness_of_fit_ref 1.063
_refine_ls_hydrogen_treatment undef
_refine_ls_matrix_type full
_refine_ls_number_parameters 59
_refine_ls_number_reflns 638
_refine_ls_number_restraints 0
_refine_ls_restrained_S_all 1.063
_refine_ls_R_factor_all 0.0743
_refine_ls_R_factor_gt 0.0361
_refine_ls_shift/su_max 0.000
_refine_ls_shift/su_mean 0.000
_refine_ls_structure_factor_coef Fsqd
_refine_ls_weighting_details 'w=1/[\s^2^(Fo^2^)+(0.0187P)^2^+5.5797P] where P=(Fo^2^+2Fc^2^)/3'
_refine_ls_weighting_scheme calc
_refine_ls_wR_factor_gt 0.0595
_refine_ls_wR_factor_ref 0.0713
_reflns_Friedel_coverage 0.000
_reflns_Friedel_fraction_full .
_reflns_Friedel_fraction_max .
_reflns_number_gt 402
_reflns_number_total 638
_reflns_threshold_expression 'I > 2\s(I)'
_cod_data_source_file E-2-Gd2Si2O7.cif
_cod_data_source_block Gd2Si2O7
_cod_database_code 4004092
_shelx_shelxl_version_number 2018/3
_shelx_space_group_comment
;
The symmetry employed for this shelxl refinement is uniquely defined
by the following loop, which should always be used as a source of
symmetry information in preference to the above space-group names.
They are only intended as comments.
;
_shelx_estimated_absorpt_t_min 0.27
_shelx_estimated_absorpt_t_max 0.52

loop_
_space_group_symop_operation_xyz
'x, y, z'
'-x+1/2, -y, z+1/2'
'-x, y+1/2, -z'
'x+1/2, -y+1/2, -z+1/2'
'-x, -y, -z'
'x-1/2, y, -z-1/2'
'x, -y-1/2, z'
'-x-1/2, y-1/2, z-1/2'

loop_
_atom_site_label
_atom_site_type_symbol
_atom_site_fract_x
_atom_site_fract_y
_atom_site_fract_z
_atom_site_U_iso_or_equiv
_atom_site_adp_type
_atom_site_occupancy
_atom_site_site_symmetry_order
_atom_site_calc_flag
_atom_site_refinement_flags_posn
_atom_site_refinement_flags_adp
_atom_site_refinement_flags_occupancy
_atom_site_disorder_assembly
_atom_site_disorder_group
Gd Gd 0.37435(5) 0.50813(7) 0.16259(11) 0.0108(2) Uani 1 1 d . . . . .
Si1 Si 0.1799(4) 0.250000 0.1234(11) 0.0114(12) Uani 1 2 d S T P . .
Si2 Si 0.4608(4) 0.250000 0.6231(10) 0.0116(12) Uani 1 2 d S T P . .
O1 O 0.2317(6) 0.0894(10) 0.0202(16) 0.011(2) Uani 1 1 d . . . . .
O2 O 0.1540(9) 0.250000 0.434(2) 0.013(3) Uani 1 2 d S T P . .
O3 O 0.5790(9) 0.250000 0.554(2) 0.008(3) Uani 1 2 d S T P . .
O4 O 0.0466(7) 0.5848(11) 0.2855(16) 0.012(2) Uani 1 1 d . . . . .
O5 O 0.4010(8) 0.250000 0.353(2) 0.011(3) Uani 1 2 d S T P . .

loop_
_atom_site_aniso_label
_atom_site_aniso_U_11
_atom_site_aniso_U_22
_atom_site_aniso_U_33
_atom_site_aniso_U_23
_atom_site_aniso_U_13
_atom_site_aniso_U_12
Gd 0.0117(4) 0.0096(4) 0.0110(3) -0.0006(3) 0.0003(3) -0.0005(4)
Si1 0.017(3) 0.007(3) 0.011(3) 0.000 0.005(3) 0.000
Si2 0.014(3) 0.007(3) 0.013(3) 0.000 -0.001(3) 0.000
O1 0.020(6) 0.005(5) 0.008(4) -0.004(4) 0.005(4) -0.003(4)
O2 0.013(8) 0.019(8) 0.009(7) 0.000 0.003(6) 0.000
O3 0.006(7) 0.005(7) 0.014(7) 0.000 -0.005(6) 0.000
O4 0.012(6) 0.018(6) 0.007(5) 0.002(4) -0.003(4) 0.002(5)
O5 0.005(8) 0.010(7) 0.017(7) 0.000 -0.008(6) 0.000

loop_
_atom_type_symbol
_atom_type_description
_atom_type_scat_dispersion_real
_atom_type_scat_dispersion_imag
_atom_type_scat_source
O O 0.0106 0.0060 'International Tables Vol C Tables 4.2.6.8 and 6.1.1.4'
Si Si 0.0817 0.0704 'International Tables Vol C Tables 4.2.6.8 and 6.1.1.4'
Gd Gd -0.1653 3.9035 'International Tables Vol C Tables 4.2.6.8 and 6.1.1.4'

loop_
_geom_angle_atom_site_label_1
_geom_angle_atom_site_label_2
_geom_angle_atom_site_label_3
_geom_angle
_geom_angle_site_symmetry_1
_geom_angle_site_symmetry_3
O1 Gd O4 91.9(3) 7_565 2_564
O1 Gd O2 90.1(3) 7_565 2_564
O4 Gd O2 87.6(3) 2_564 2_564
O1 Gd O5 86.7(3) 7_565 .
O4 Gd O5 87.7(4) 2_564 .
O2 Gd O5 174.2(4) 2_564 .
O1 Gd O1 78.82(19) 7_565 8_666
O4 Gd O1 170.7(3) 2_564 8_666
O2 Gd O1 91.6(4) 2_564 8_666
O5 Gd O1 92.5(3) . 8_666
O1 Gd O4 165.6(3) 7_565 6_656
O4 Gd O4 73.7(3) 2_564 6_656
O2 Gd O4 89.7(4) 2_564 6_656
O5 Gd O4 92.2(3) . 6_656
O1 Gd O4 115.6(3) 8_666 6_656
O1 Gd O3 133.2(4) 7_565 5_666
O4 Gd O3 126.9(4) 2_564 5_666
O2 Gd O3 69.3(3) 2_564 5_666
O5 Gd O3 116.3(4) . 5_666
O1 Gd O3 61.1(4) 8_666 5_666
O4 Gd O3 59.7(3) 6_656 5_666
O1 Gd Si1 104.7(2) 7_565 2_565
O4 Gd Si1 157.5(2) 2_564 2_565
O2 Gd Si1 77.4(3) 2_564 2_565
O5 Gd Si1 108.1(3) . 2_565
O1 Gd Si1 29.7(2) 8_666 2_565
O4 Gd Si1 89.3(2) 6_656 2_565
O3 Gd Si1 31.5(3) 5_666 2_565
O1 Gd Si2 162.0(2) 7_565 5_666
O4 Gd Si2 98.5(3) 2_564 5_666
O2 Gd Si2 75.7(3) 2_564 5_666
O5 Gd Si2 108.3(3) . 5_666
O1 Gd Si2 90.3(2) 8_666 5_666
O4 Gd Si2 29.0(2) 6_656 5_666
O3 Gd Si2 30.9(3) 5_666 5_666
Si1 Gd Si2 61.77(13) 2_565 5_666
O1 Gd Si2 107.6(2) 7_565 .
O4 Gd Si2 100.8(2) 2_564 .
O2 Gd Si2 159.9(3) 2_564 .
O5 Gd Si2 25.3(3) . .
O1 Gd Si2 83.0(2) 8_666 .
O4 Gd Si2 75.5(2) 6_656 .
O3 Gd Si2 91.3(2) 5_666 .
Si1 Gd Si2 88.82(10) 2_565 .
Si2 Gd Si2 84.95(6) 5_666 .
O1 Gd Si1 22.1(2) 7_565 .
O4 Gd Si1 96.6(2) 2_564 .
O2 Gd Si1 111.8(3) 2_564 .
O5 Gd Si1 65.5(3) . .
O1 Gd Si1 75.0(2) 8_666 .
O4 Gd Si1 156.4(2) 6_656 .
O3 Gd Si1 136.0(3) 5_666 .
Si1 Gd Si1 104.50(10) 2_565 .
Si2 Gd Si1 163.45(13) 5_666 .
Si2 Gd Si1 85.59(11) . .
O1 Gd Si1 76.5(2) 7_565 2_564
O4 Gd Si1 69.5(2) 2_564 2_564
O2 Gd Si1 23.4(2) 2_564 2_564
O5 Gd Si1 150.9(3) . 2_564
O1 Gd Si1 107.1(2) 8_666 2_564
O4 Gd Si1 98.2(2) 6_656 2_564
O3 Gd Si1 92.3(2) 5_666 2_564
Si1 Gd Si1 99.20(6) 2_565 2_564
Si2 Gd Si1 93.29(10) 5_666 2_564
Si2 Gd Si1 169.83(12) . 2_564
Si1 Gd Si1 98.33(10) . 2_564
O2 Si1 O1 114.7(4) . 7_565
O2 Si1 O1 114.7(4) . .
O1 Si1 O1 112.7(7) 7_565 .
O2 Si1 O3 109.8(7) . 6_556
O1 Si1 O3 101.6(4) 7_565 6_556
O1 Si1 O3 101.6(4) . 6_556
O2 Si1 Gd 131.6(3) . 8_655
O1 Si1 Gd 113.2(4) 7_565 8_655
O1 Si1 Gd 48.6(3) . 8_655
O3 Si1 Gd 53.3(3) 6_556 8_655
O2 Si1 Gd 131.6(3) . 2_564
O1 Si1 Gd 48.6(3) 7_565 2_564
O1 Si1 Gd 113.2(4) . 2_564
O3 Si1 Gd 53.3(3) 6_556 2_564
Gd Si1 Gd 78.70(13) 8_655 2_564
O2 Si1 Gd 96.8(4) . .
O1 Si1 Gd 31.9(3) 7_565 .
O1 Si1 Gd 100.7(4) . .
O3 Si1 Gd 133.5(3) 6_556 .
Gd Si1 Gd 128.45(17) 8_655 .
Gd Si1 Gd 80.45(7) 2_564 .
O2 Si1 Gd 96.8(4) . 7_565
O1 Si1 Gd 100.7(4) 7_565 7_565
O1 Si1 Gd 31.9(3) . 7_565
O3 Si1 Gd 133.5(2) 6_556 7_565
Gd Si1 Gd 80.45(7) 8_655 7_565
Gd Si1 Gd 128.45(17) 2_564 7_565
Gd Si1 Gd 76.81(12) . 7_565
O2 Si1 Gd 35.45(6) . 2_565
O1 Si1 Gd 82.6(3) 7_565 2_565
O1 Si1 Gd 146.6(4) . 2_565
O3 Si1 Gd 104.0(4) 6_556 2_565
Gd Si1 Gd 153.36(19) 8_655 2_565
Gd Si1 Gd 99.20(6) 2_564 2_565
Gd Si1 Gd 76.40(8) . 2_565
Gd Si1 Gd 118.95(16) 7_565 2_565
O2 Si1 Gd 35.45(6) . 8_656
O1 Si1 Gd 146.6(4) 7_565 8_656
O1 Si1 Gd 82.6(3) . 8_656
O3 Si1 Gd 104.0(4) 6_556 8_656
Gd Si1 Gd 99.20(6) 8_655 8_656
Gd Si1 Gd 153.36(19) 2_564 8_656
Gd Si1 Gd 118.95(16) . 8_656
Gd Si1 Gd 76.40(8) 7_565 8_656
Gd Si1 Gd 70.74(10) 2_565 8_656
O5 Si2 O4 113.9(4) . 2_565
O5 Si2 O4 113.9(4) . 8_656
O4 Si2 O4 117.8(7) 2_565 8_656
O5 Si2 O3 109.3(7) . .
O4 Si2 O3 99.7(5) 2_565 .
O4 Si2 O3 99.7(5) 8_656 .
O5 Si2 Gd 130.9(3) . 5_666
O4 Si2 Gd 48.8(4) 2_565 5_666
O4 Si2 Gd 113.9(4) 8_656 5_666
O3 Si2 Gd 51.5(3) . 5_666
O5 Si2 Gd 130.9(3) . 3_646
O4 Si2 Gd 113.9(4) 2_565 3_646
O4 Si2 Gd 48.8(4) 8_656 3_646
O3 Si2 Gd 51.5(3) . 3_646
Gd Si2 Gd 76.89(13) 5_666 3_646
O5 Si2 Gd 39.46(7) . 7_565
O4 Si2 Gd 150.7(4) 2_565 7_565
O4 Si2 Gd 77.8(3) 8_656 7_565
O3 Si2 Gd 101.8(4) . 7_565
Gd Si2 Gd 151.09(18) 5_666 7_565
Gd Si2 Gd 95.05(6) 3_646 7_565
O5 Si2 Gd 39.46(7) . .
O4 Si2 Gd 77.8(3) 2_565 .
O4 Si2 Gd 150.7(4) 8_656 .
O3 Si2 Gd 101.8(4) . .
Gd Si2 Gd 95.05(6) 5_666 .
Gd Si2 Gd 151.09(18) 3_646 .
Gd Si2 Gd 78.57(12) 7_565 .
Si1 O1 Gd 126.0(5) . 7_565
Si1 O1 Gd 101.7(5) . 8_655
Gd O1 Gd 132.0(4) 7_565 8_655
Si1 O2 Gd 121.2(2) . 2_565
Si1 O2 Gd 121.2(2) . 8_656
Gd O2 Gd 117.3(5) 2_565 8_656
Si2 O3 Si1 159.2(8) . 6_656
Si2 O3 Gd 97.6(4) . 5_666
Si1 O3 Gd 95.2(4) 6_656 5_666
Si2 O3 Gd 97.6(4) . 3_646
Si1 O3 Gd 95.2(4) 6_656 3_646
Gd O3 Gd 103.9(4) 5_666 3_646
Si2 O4 Gd 137.1(5) 2_564 2_565
Si2 O4 Gd 102.2(5) 2_564 6_556
Gd O4 Gd 106.3(3) 2_565 6_556
Si2 O5 Gd 115.2(3) . 7_565
Si2 O5 Gd 115.2(3) . .
Gd O5 Gd 128.6(5) 7_565 .

loop_
_geom_bond_atom_site_label_1
_geom_bond_atom_site_label_2
_geom_bond_distance
_geom_bond_site_symmetry_2
Gd O1 2.253(9) 7_565
Gd O4 2.328(8) 2_564
Gd O2 2.348(6) 2_564
Gd O5 2.375(5) .
Gd O1 2.423(8) 8_666
Gd O4 2.483(9) 6_656
Gd O3 2.546(7) 5_666
Gd Si1 3.163(4) 2_565
Gd Si2 3.226(5) 5_666
Gd Si2 3.380(4) .
Gd Si1 3.445(5) .
Gd Si1 3.464(4) 2_564
Si1 O2 1.607(13) .
Si1 O1 1.600(9) 7_565
Si1 O1 1.600(9) .
Si1 O3 1.661(13) 6_556
Si2 O5 1.597(13) .
Si2 O4 1.600(9) 2_565
Si2 O4 1.600(9) 8_656
Si2 O3 1.673(14) .
